data_7250081
loop_
_publ_author_name
Balendra,
'Ali, Mahboob'
Sanyukta,
'Murugavel, Sevi'

_publ_section_title
;
 Effect of coordinated and lattice neutral co-ligands on the dielectric
 properties of cadmium and magnesium based coordination polymers
;
_journal_issue 14
_journal_name_full CrystEngComm
_journal_page_first 2136
_journal_page_last 2147
_journal_paper_doi 10.1039/D4CE01238K
_journal_volume 27
_journal_year 2025
_chemical_formula_moiety 'C21 H17 Cd F6 N O5, 0.5[C4H8O]'
_chemical_formula_sum 'C23 H21 Cd F6 N O5.5'
_chemical_formula_weight 625.81
_space_group_crystal_system monoclinic
_space_group_IT_number 13
_space_group_name_Hall '-P 2yac'
_space_group_name_H-M_alt 'P 1 2/n 1'
_atom_sites_solution_hydrogens geom
_atom_sites_solution_primary iterative
_audit_creation_date 2025-02-19
_audit_creation_method
;
Olex2 1.5
(compiled 2024.02.16 svn.r378c4104 for OlexSys, GUI svn.r6928)
;
_audit_update_record
;
2025-02-20 deposited with the CCDC.	2025-02-25 downloaded from the CCDC.
;
_cell_angle_alpha 90
_cell_angle_beta 92.904(5)
_cell_angle_gamma 90
_cell_formula_units_Z 4
_cell_length_a 7.5048(14)
_cell_length_b 12.3263(19)
_cell_length_c 26.274(5)
_cell_measurement_reflns_used 917
_cell_measurement_temperature 100(2)
_cell_measurement_theta_max 20.63
_cell_measurement_theta_min 2.79
_cell_volume 2427.4(7)
_computing_cell_refinement 'SAINT v8.37A (Bruker, 2015)'
_computing_data_collection 'Bruker D8 Quest'
_computing_data_reduction 'SAINT v8.37A (Bruker, 2015)'
_computing_molecular_graphics 'Olex2 1.5 (Dolomanov et al., 2009)'
_computing_publication_material 'Olex2 1.5 (Dolomanov et al., 2009)'
_computing_structure_refinement 'XL  (Sheldrick, 2008)'
_computing_structure_solution 'olex2.solve 1.5 (Bourhis et al., 2015)'
_diffrn_ambient_temperature 99.90
_diffrn_measured_fraction_theta_full 0.998
_diffrn_measured_fraction_theta_max 0.998
_diffrn_measurement_device_type 'Bruker APEX-II CCD'
_diffrn_measurement_method '\f and \w scans'
_diffrn_radiation_type MoK\a
_diffrn_radiation_wavelength 0.71073
_diffrn_reflns_av_R_equivalents 0.0968
_diffrn_reflns_av_unetI/netI 0.0609
_diffrn_reflns_Laue_measured_fraction_full 0.998
_diffrn_reflns_Laue_measured_fraction_max 0.998
_diffrn_reflns_limit_h_max 8
_diffrn_reflns_limit_h_min -9
_diffrn_reflns_limit_k_max 14
_diffrn_reflns_limit_k_min -14
_diffrn_reflns_limit_l_max 31
_diffrn_reflns_limit_l_min -31
_diffrn_reflns_number 36864
_diffrn_reflns_point_group_measured_fraction_full 0.998
_diffrn_reflns_point_group_measured_fraction_max 0.998
_diffrn_reflns_theta_full 25.242
_diffrn_reflns_theta_max 25.500
_diffrn_reflns_theta_min 2.267
_exptl_absorpt_coefficient_mu 0.983
_exptl_absorpt_correction_T_max 0.8877
_exptl_absorpt_correction_T_min 0.7801
_exptl_absorpt_correction_type none
_exptl_absorpt_process_details
;
SADABS-2016/2 (Bruker,2016/2) was used for absorption correction.
wR2(int) was 0.0968 before and 0.0559 after correction.
The Ratio of minimum to maximum transmission is 0.9252.
The \l/2 correction factor is Not present.
;
_exptl_crystal_colour Colorless
_exptl_crystal_density_diffrn 1.712
_exptl_crystal_density_meas 1.612
_exptl_crystal_density_method 'not measured'
_exptl_crystal_description 'Needle Shape'
_exptl_crystal_F_000 1248
_exptl_crystal_size_max 0.32
_exptl_crystal_size_mid 0.21
_exptl_crystal_size_min 0.12
_refine_diff_density_max 0.515
_refine_diff_density_min -0.727
_refine_diff_density_rms 0.091
_refine_ls_extinction_method none
_refine_ls_goodness_of_fit_ref 1.045
_refine_ls_hydrogen_treatment mixed
_refine_ls_matrix_type full
_refine_ls_number_parameters 378
_refine_ls_number_reflns 4522
_refine_ls_number_restraints 90
_refine_ls_restrained_S_all 1.040
_refine_ls_R_factor_all 0.0838
_refine_ls_R_factor_gt 0.0429
_refine_ls_shift/su_max 0.000
_refine_ls_shift/su_mean 0.000
_refine_ls_structure_factor_coef Fsqd
_refine_ls_weighting_details 'w=1/[\s^2^(Fo^2^)+(0.0229P)^2^+7.1190P] where P=(Fo^2^+2Fc^2^)/3'
_refine_ls_weighting_scheme calc
_refine_ls_wR_factor_gt 0.0795
_refine_ls_wR_factor_ref 0.0893
_reflns_Friedel_coverage 0.000
_reflns_number_gt 3061
_reflns_number_total 4522
_reflns_threshold_expression 'I > 2\s(I)'
_cod_data_source_file d4ce01238k2.cif
_cod_data_source_block Solid1
_cod_depositor_comments 'Adding full bibliography for 7250081--7250082.cif.'
_cod_original_cell_volume 2427.4(8)
_cod_original_formula_sum 'C23 H21 Cd F6 N O5.50'
_cod_database_code 7250081
_shelx_shelxl_version_number 2014/7
_shelx_space_group_comment
;
The symmetry employed for this shelxl refinement is uniquely defined
by the following loop, which should always be used as a source of
symmetry information in preference to the above space-group names.
They are only intended as comments.
;
_olex2_refinement_description
;
1. Fixed Uiso
 At 1.2 times of:
  All C(H) groups
 At 1.5 times of:
  All C(H,H,H) groups
2. Restrained distances
 N1-C21
 1.5 with sigma of 0.02
 C19-C18
 1.5 with sigma of 0.02
 Cd2-O5 \\sim Cd2-O5A
 with sigma of 0.02
 O5-C18 \\sim O5A-C18A
 with sigma of 0.02
 C18-N1 \\sim C18A-N1A
 with sigma of 0.02
 C18-C19 \\sim C18A-C19A
 with sigma of 0.02
 C20-H20A \\sim C20A-H20D
 with sigma of 0.02
 C20-H20B \\sim C20A-H20E
 with sigma of 0.02
 C20-H20C \\sim C20A-H20F
 with sigma of 0.02
 C20-N1 \\sim C20A-N1A
 with sigma of 0.02
 C21-H21A \\sim C21A-H21D
 with sigma of 0.02
 C21-H21B \\sim C21A-H21E
 with sigma of 0.02
 C21-H21C \\sim C21A-H21F
 with sigma of 0.02
 C21-N1 \\sim C21A-N1A
 with sigma of 0.02
 C19-H19A \\sim C19A-H19D
 with sigma of 0.02
 C19-H19B \\sim C19A-H19E
 with sigma of 0.02
 C19-H19C \\sim C19A-H19F
 with sigma of 0.02
 Cd2-C18 \\sim Cd2-C18A
 with sigma of 0.04
 O5-N1 \\sim O5A-N1A
 with sigma of 0.04
 O5-C19 \\sim O5A-C19A
 with sigma of 0.04
 C18-C20 \\sim C18A-C20A
 with sigma of 0.04
 C18-C21 \\sim C18A-C21A
 with sigma of 0.04
 C20-C21 \\sim C20A-C21A
 with sigma of 0.04
 N1-C19 \\sim N1A-C19A
 with sigma of 0.04
3. Rigid body (RIGU) restrains
 O5, C18, C20, C21, N1, C19
 with sigma for 1-2 distances of 0.004 and sigma for 1-3 distances of 0.004
 O5A, C18A, C20A, C21A, N1A, C19A
 with sigma for 1-2 distances of 0.004 and sigma for 1-3 distances of 0.004
4. Others
 Sof(O5A)=Sof(C18A)=Sof(C20A)=Sof(H20D)=Sof(H20E)=Sof(H20F)=Sof(C21A)=
 Sof(H21D)=Sof(H21E)=Sof(H21F)=Sof(N1A)=Sof(C19A)=Sof(H19D)=Sof(H19E)=Sof(H19F)=
 1-FVAR(1)
 Sof(O5)=Sof(C18)=Sof(C20)=Sof(H20A)=Sof(H20B)=Sof(H20C)=Sof(C21)=Sof(H21A)=
 Sof(H21B)=Sof(H21C)=Sof(N1)=Sof(C19)=Sof(H19A)=Sof(H19B)=Sof(H19C)=FVAR(1)
5.a Aromatic/amide H refined with riding coordinates:
 C13(H13), C14(H14), C7(H7), C2(H2), C5(H5), C15(H15), C12(H12), C4(H4)
5.b Idealised Me refined as rotating group:
 C20(H20A,H20B,H20C), C21(H21A,H21B,H21C), C19(H19A,H19B,H19C), C20A(H20D,H20E,
 H20F), C21A(H21D,H21E,H21F), C19A(H19D,H19E,H19F)
;
_smtbx_masks_special_details
;
A solvent mask was calculated and 84 electrons were 
found in a volume of 336\%A^3^ in 1 void per unit cell. 
This is consistent with the presence of 1[C4H8O] per Formula Unit 
which account for 80 electrons per unit cell.
;
_platon_squeeze_void_probe_radius 1.20
_olex2_submission_special_instructions 'No special instructions were received'

loop_
_space_group_symop_operation_xyz
'x, y, z'
'-x+1/2, y, -z+1/2'
'-x, -y, -z'
'x-1/2, -y, z-1/2'

loop_
_atom_site_label
_atom_site_type_symbol
_atom_site_fract_x
_atom_site_fract_y
_atom_site_fract_z
_atom_site_U_iso_or_equiv
_atom_site_adp_type
_atom_site_occupancy
_atom_site_site_symmetry_order
_atom_site_calc_flag
_atom_site_refinement_flags_posn
_atom_site_refinement_flags_adp
_atom_site_refinement_flags_occupancy
_atom_site_disorder_assembly
_atom_site_disorder_group
Cd1 Cd 0.7500 0.16223(3) 0.2500 0.03023(15) Uani 1 2 d S T P . .
Cd2 Cd 0.2500 0.16536(3) 0.2500 0.03234(15) Uani 1 2 d DS T P . .
F1 F 0.5567(4) 0.7529(2) 0.43728(11) 0.0365(7) Uani 1 1 d . . . . .
F6 F 0.0010(4) 0.5678(2) 0.43346(11) 0.0382(7) Uani 1 1 d . . . . .
F2 F 0.4857(4) 0.6536(3) 0.50055(11) 0.0502(8) Uani 1 1 d . . . . .
F3 F 0.3501(4) 0.8040(3) 0.48560(11) 0.0508(9) Uani 1 1 d . . . . .
O2 O 0.4659(4) 0.2916(2) 0.25873(14) 0.0341(9) Uani 1 1 d . . . . .
F4 F 0.2187(4) 0.5119(3) 0.48252(11) 0.0502(8) Uani 1 1 d . . . . .
F5 F 0.0899(4) 0.6621(3) 0.49916(11) 0.0546(9) Uani 1 1 d . . . . .
O1 O 0.6988(4) 0.2776(2) 0.31320(15) 0.0429(9) Uani 1 1 d . . . . .
O4 O 0.0435(4) 1.0362(2) 0.26098(16) 0.0471(11) Uani 1 1 d . . . . .
O3 O -0.1844(5) 1.0395(3) 0.31138(16) 0.0511(11) Uani 1 1 d . . . . .
O5 O 0.1956(18) 0.1593(15) 0.1644(3) 0.036(3) Uani 0.525(13) 1 d D U P A 1
C13 C 0.2824(5) 0.7898(3) 0.35411(17) 0.0224(10) Uani 1 1 d . . . . .
H13 H 0.3953 0.7597 0.3473 0.027 Uiso 1 1 calc R U . . .
C1 C 0.5520(6) 0.3180(3) 0.2994(2) 0.0307(11) Uani 1 1 d . . . . .
C14 C 0.2118(6) 0.8732(3) 0.32378(18) 0.0243(10) Uani 1 1 d . . . . .
H14 H 0.2776 0.9007 0.2967 0.029 Uiso 1 1 calc R U . . .
C7 C 0.2532(6) 0.5320(3) 0.35326(17) 0.0226(9) Uani 1 1 d . . . . .
H7 H 0.1379 0.5620 0.3463 0.027 Uiso 1 1 calc R U . . .
C3 C 0.4811(6) 0.4058(3) 0.33277(18) 0.0252(10) Uani 1 1 d . . . . .
C2 C 0.3128(6) 0.4491(3) 0.32275(17) 0.0238(10) Uani 1 1 d . . . . .
H2 H 0.2388 0.4222 0.2952 0.029 Uiso 1 1 calc R U . . .
C6 C 0.3593(6) 0.5716(3) 0.39382(17) 0.0215(9) Uani 1 1 d . . . . .
C11 C 0.1883(6) 0.7502(3) 0.39457(17) 0.0228(9) Uani 1 1 d . . . . .
C5 C 0.5262(6) 0.5268(3) 0.40444(18) 0.0286(10) Uani 1 1 d . . . . .
H5 H 0.5988 0.5517 0.4327 0.034 Uiso 1 1 calc R U . . .
C16 C 0.0466(6) 0.9164(3) 0.3327(2) 0.0286(11) Uani 1 1 d . . . . .
C15 C -0.0459(6) 0.8769(3) 0.3731(2) 0.0341(12) Uani 1 1 d . . . . .
H15 H -0.1595 0.9062 0.3797 0.041 Uiso 1 1 calc R U . . .
C12 C 0.0251(6) 0.7953(4) 0.4039(2) 0.0331(11) Uani 1 1 d . . . . .
H12 H -0.0392 0.7700 0.4318 0.040 Uiso 1 1 calc R U . . .
C4 C 0.5862(6) 0.4451(3) 0.37334(19) 0.0318(11) Uani 1 1 d . . . . .
H4 H 0.7019 0.4156 0.3801 0.038 Uiso 1 1 calc R U . . .
C17 C -0.0362(7) 1.0035(3) 0.2992(2) 0.0391(14) Uani 1 1 d . . . . .
C8 C 0.2789(6) 0.6600(4) 0.42741(16) 0.0246(9) Uani 1 1 d . . . . .
C10 C 0.4189(7) 0.7172(4) 0.4628(2) 0.0404(13) Uani 1 1 d . . . . .
C9 C 0.1445(7) 0.6005(4) 0.4607(2) 0.0383(12) Uani 1 1 d . . . . .
C18 C 0.2725(14) 0.1648(8) 0.1228(4) 0.038(3) Uani 0.525(13) 1 d D U P A 1
C20 C 0.312(3) 0.108(2) 0.0349(7) 0.069(6) Uani 0.525(13) 1 d D U P A 1
H20A H 0.3286 0.1815 0.0220 0.103 Uiso 0.525(13) 1 calc DR U P A 1
H20B H 0.2509 0.0636 0.0084 0.103 Uiso 0.525(13) 1 calc DR U P A 1
H20C H 0.4292 0.0757 0.0440 0.103 Uiso 0.525(13) 1 calc DR U P A 1
C21 C 0.0343(17) 0.0518(13) 0.0891(7) 0.055(4) Uani 0.525(13) 1 d D U P A 1
H21A H -0.0251 0.0809 0.1185 0.083 Uiso 0.525(13) 1 calc DR U P A 1
H21B H 0.0615 -0.0251 0.0948 0.083 Uiso 0.525(13) 1 calc DR U P A 1
H21C H -0.0446 0.0596 0.0584 0.083 Uiso 0.525(13) 1 calc DR U P A 1
N1 N 0.1997(12) 0.1114(6) 0.0824(4) 0.047(3) Uani 0.525(13) 1 d D U P A 1
C19 C 0.4430(17) 0.2295(12) 0.1181(6) 0.050(3) Uani 0.525(13) 1 d D U P A 1
H19A H 0.4255 0.2835 0.0910 0.075 Uiso 0.525(13) 1 calc DR U P A 1
H19B H 0.5402 0.1804 0.1100 0.075 Uiso 0.525(13) 1 calc DR U P A 1
H19C H 0.4734 0.2663 0.1505 0.075 Uiso 0.525(13) 1 calc DR U P A 1
O5A O 0.247(2) 0.1725(18) 0.1651(4) 0.045(4) Uani 0.475(13) 1 d D U P A 2
C18A C 0.2058(15) 0.1311(8) 0.1233(5) 0.035(3) Uani 0.475(13) 1 d D U P A 2
C20A C 0.266(3) 0.085(2) 0.0347(6) 0.059(5) Uani 0.475(13) 1 d D U P A 2
H20D H 0.1384 0.0674 0.0338 0.12(6) Uiso 0.475(13) 1 calc DR . P A 2
H20E H 0.3354 0.0190 0.0307 0.06(4) Uiso 0.475(13) 1 calc DR . P A 2
H20F H 0.2886 0.1357 0.0069 0.7(5) Uiso 0.475(13) 1 calc DR . P A 2
C21A C 0.489(2) 0.1967(17) 0.0971(9) 0.081(6) Uani 0.475(13) 1 d D U P A 2
H21D H 0.5071 0.2084 0.1339 0.10(7) Uiso 0.475(13) 1 calc DR . P A 2
H21E H 0.4852 0.2669 0.0795 0.28(15) Uiso 0.475(13) 1 calc DR . P A 2
H21F H 0.5872 0.1531 0.0849 0.06(4) Uiso 0.475(13) 1 calc DR . P A 2
N1A N 0.3207(12) 0.1397(8) 0.0866(4) 0.051(3) Uani 0.475(13) 1 d D U P A 2
C19A C 0.0288(18) 0.0745(14) 0.1134(7) 0.047(4) Uani 0.475(13) 1 d D U P A 2
H19D H 0.0477 0.0059 0.0956 0.14(9) Uiso 0.475(13) 1 calc DR . P A 2
H19E H -0.0509 0.1210 0.0922 0.03(3) Uiso 0.475(13) 1 calc DR . P A 2
H19F H -0.0253 0.0599 0.1459 0.04(3) Uiso 0.475(13) 1 calc DR . P A 2

loop_
_atom_site_aniso_label
_atom_site_aniso_U_11
_atom_site_aniso_U_22
_atom_site_aniso_U_33
_atom_site_aniso_U_23
_atom_site_aniso_U_13
_atom_site_aniso_U_12
Cd1 0.0133(3) 0.0152(2) 0.0624(4) 0.000 0.0038(2) 0.000
Cd2 0.0116(2) 0.0106(2) 0.0748(4) 0.000 0.0024(2) 0.000
F1 0.0320(16) 0.0426(15) 0.0339(17) -0.0074(13) -0.0077(13) -0.0036(12)
F6 0.0306(16) 0.0469(16) 0.0380(18) 0.0105(14) 0.0113(13) 0.0005(13)
F2 0.054(2) 0.071(2) 0.0242(16) 0.0011(16) -0.0104(14) 0.0044(18)
F3 0.053(2) 0.064(2) 0.0349(19) -0.0268(15) -0.0028(15) 0.0079(16)
O2 0.024(2) 0.0184(14) 0.061(3) -0.0145(15) 0.0135(17) -0.0084(12)
F4 0.0467(19) 0.067(2) 0.0373(19) 0.0304(16) 0.0065(15) 0.0067(16)
F5 0.059(2) 0.084(2) 0.0226(16) 0.0008(17) 0.0191(15) 0.0060(19)
O1 0.034(2) 0.0247(16) 0.071(3) 0.0017(17) 0.0113(19) 0.0151(15)
O4 0.032(2) 0.0251(16) 0.081(3) 0.0276(18) -0.022(2) -0.0164(14)
O3 0.048(2) 0.0278(17) 0.076(3) -0.0054(18) -0.010(2) 0.0246(17)
O5 0.022(6) 0.025(6) 0.063(6) -0.009(4) 0.008(3) 0.000(4)
C13 0.012(2) 0.0203(19) 0.034(3) -0.0031(18) -0.0044(18) 0.0015(16)
C1 0.030(3) 0.0103(18) 0.053(3) 0.001(2) 0.014(2) -0.0003(17)
C14 0.018(2) 0.0206(19) 0.034(3) 0.0005(18) -0.0012(19) -0.0046(16)
C7 0.018(2) 0.0197(19) 0.030(3) 0.0057(18) -0.0031(19) 0.0012(16)
C3 0.024(2) 0.0125(17) 0.040(3) 0.0052(18) 0.006(2) -0.0003(16)
C2 0.023(2) 0.0170(18) 0.031(3) 0.0023(18) -0.0051(19) -0.0025(17)
C6 0.022(2) 0.0194(18) 0.023(2) 0.0041(17) 0.0012(18) 0.0054(16)
C11 0.024(2) 0.0214(19) 0.024(3) -0.0046(18) 0.0062(19) 0.0079(17)
C5 0.028(3) 0.030(2) 0.027(3) 0.004(2) -0.007(2) 0.0047(19)
C16 0.022(2) 0.0123(18) 0.050(3) -0.0028(19) -0.008(2) -0.0008(16)
C15 0.025(3) 0.025(2) 0.053(4) -0.004(2) 0.008(2) 0.0106(19)
C12 0.029(3) 0.037(2) 0.034(3) -0.003(2) 0.013(2) 0.008(2)
C4 0.020(2) 0.027(2) 0.047(3) 0.010(2) -0.004(2) 0.0070(18)
C17 0.034(3) 0.0099(19) 0.071(4) -0.002(2) -0.024(3) -0.0038(19)
C8 0.022(2) 0.033(2) 0.018(2) 0.001(2) 0.0019(17) 0.0036(19)
C10 0.044(3) 0.049(3) 0.028(3) -0.008(2) -0.004(2) 0.006(3)
C9 0.041(3) 0.049(3) 0.026(3) 0.012(2) 0.005(2) 0.004(2)
C18 0.028(5) 0.023(5) 0.063(7) 0.008(4) 0.001(4) 0.010(4)
C20 0.050(10) 0.097(16) 0.058(8) 0.000(7) -0.004(6) 0.001(9)
C21 0.046(6) 0.040(7) 0.078(12) 0.010(7) -0.009(6) 0.004(5)
N1 0.044(5) 0.033(4) 0.061(7) 0.006(4) -0.005(4) 0.008(3)
C19 0.042(6) 0.053(7) 0.055(9) 0.008(6) -0.002(6) -0.006(5)
O5A 0.040(10) 0.025(5) 0.071(7) 0.004(4) 0.002(5) -0.010(6)
C18A 0.025(5) 0.019(5) 0.061(8) 0.014(4) 0.002(4) 0.002(4)
C20A 0.035(10) 0.082(11) 0.062(8) 0.026(6) 0.016(6) -0.001(8)
C21A 0.039(7) 0.097(14) 0.107(15) 0.048(10) 0.000(7) -0.014(8)
N1A 0.026(5) 0.060(6) 0.068(7) 0.031(5) 0.008(4) 0.007(4)
C19A 0.033(6) 0.037(7) 0.071(11) 0.000(7) 0.009(6) -0.004(5)

loop_
_atom_type_symbol
_atom_type_description
_atom_type_scat_dispersion_real
_atom_type_scat_dispersion_imag
_atom_type_scat_source
C C 0.0033 0.0016 'International Tables Vol C Tables 4.2.6.8 and 6.1.1.4'
H H 0.0000 0.0000 'International Tables Vol C Tables 4.2.6.8 and 6.1.1.4'
Cd Cd -0.8075 1.2024 'International Tables Vol C Tables 4.2.6.8 and 6.1.1.4'
F F 0.0171 0.0103 'International Tables Vol C Tables 4.2.6.8 and 6.1.1.4'
N N 0.0061 0.0033 'International Tables Vol C Tables 4.2.6.8 and 6.1.1.4'
O O 0.0106 0.0060 'International Tables Vol C Tables 4.2.6.8 and 6.1.1.4'

loop_
_geom_angle_atom_site_label_1
_geom_angle_atom_site_label_2
_geom_angle_atom_site_label_3
_geom_angle
_geom_angle_site_symmetry_1
_geom_angle_site_symmetry_3
_geom_angle_publ_flag
O1 Cd1 O1 100.92(18) . 2_655 y
O1 Cd1 O3 86.28(13) 2_655 2_545 y
O1 Cd1 O3 86.28(13) . 1_645 y
O1 Cd1 O3 157.22(13) . 2_545 y
O1 Cd1 O3 157.22(13) 2_655 1_645 y
O3 Cd1 O3 95.38(18) 2_545 1_645 y
O2 Cd2 O2 92.47(16) . 2 y
O2 Cd2 O4 166.73(14) 2 2_545 y
O2 Cd2 O4 90.31(11) . 2_545 y
O2 Cd2 O4 90.31(11) 2 1_545 y
O2 Cd2 O4 166.73(14) . 1_545 y
O2 Cd2 O5 102.5(3) 2 2 y
O2 Cd2 O5 102.5(3) . . y
O2 Cd2 O5 80.2(5) 2 . y
O2 Cd2 O5 80.2(5) . 2 y
O4 Cd2 O4 89.93(19) 1_545 2_545 y
O4 Cd2 O5 90.7(3) 2_545 2 y
O4 Cd2 O5 86.6(5) 1_545 2 y
O4 Cd2 O5 90.8(3) 1_545 . y
O4 Cd2 O5 86.6(5) 2_545 . y
O5 Cd2 O5 176.2(9) 2 . y
O5A Cd2 O2 92.6(4) 2 2 y
O5A Cd2 O2 92.6(4) . . y
O5A Cd2 O2 84.2(6) 2 . y
O5A Cd2 O2 84.2(6) . 2 y
O5A Cd2 O4 100.6(4) 2 2_545 y
O5A Cd2 O4 82.7(6) 2 1_545 y
O5A Cd2 O4 100.6(4) . 1_545 y
O5A Cd2 O4 82.7(6) . 2_545 y
O5A Cd2 O5A 175.5(11) 2 . y
C1 O2 Cd2 126.8(3) . . ?
C1 O1 Cd1 102.8(3) . . ?
C17 O4 Cd2 133.3(3) . 1_565 ?
C17 O3 Cd1 102.7(4) . 1_465 ?
C18 O5 Cd2 142.1(10) . . ?
C14 C13 H13 119.9 . . ?
C14 C13 C11 120.2(4) . . ?
C11 C13 H13 119.9 . . ?
O2 C1 C3 119.8(4) . . ?
O1 C1 O2 123.4(4) . . ?
O1 C1 C3 116.8(5) . . ?
C13 C14 H14 119.8 . . ?
C16 C14 C13 120.5(4) . . ?
C16 C14 H14 119.8 . . ?
C2 C7 H7 119.5 . . ?
C2 C7 C6 120.9(4) . . ?
C6 C7 H7 119.5 . . ?
C2 C3 C1 120.8(4) . . ?
C4 C3 C1 119.7(4) . . ?
C4 C3 C2 119.4(4) . . ?
C7 C2 H2 120.2 . . ?
C3 C2 C7 119.5(4) . . ?
C3 C2 H2 120.2 . . ?
C7 C6 C8 117.5(4) . . ?
C5 C6 C7 119.5(4) . . ?
C5 C6 C8 122.8(4) . . ?
C13 C11 C8 116.9(4) . . ?
C12 C11 C13 118.9(4) . . ?
C12 C11 C8 124.1(4) . . ?
C6 C5 H5 120.4 . . ?
C6 C5 C4 119.2(4) . . ?
C4 C5 H5 120.4 . . ?
C14 C16 C15 119.0(4) . . ?
C14 C16 C17 121.5(5) . . ?
C15 C16 C17 119.5(4) . . ?
C16 C15 H15 119.6 . . ?
C12 C15 C16 120.8(4) . . ?
C12 C15 H15 119.6 . . ?
C11 C12 C15 120.6(5) . . ?
C11 C12 H12 119.7 . . ?
C15 C12 H12 119.7 . . ?
C3 C4 C5 121.3(4) . . ?
C3 C4 H4 119.3 . . ?
C5 C4 H4 119.3 . . ?
O4 C17 C16 119.8(5) . . ?
O3 C17 O4 123.6(5) . . ?
O3 C17 C16 116.6(5) . . ?
C6 C8 C9 105.8(4) . . ?
C11 C8 C6 111.2(3) . . ?
C11 C8 C9 112.0(4) . . ?
C10 C8 C6 113.2(4) . . ?
C10 C8 C11 106.0(4) . . ?
C10 C8 C9 108.6(4) . . ?
F1 C10 F2 107.1(4) . . ?
F1 C10 F3 106.7(4) . . ?
F1 C10 C8 111.7(4) . . ?
F2 C10 F3 105.9(4) . . ?
F2 C10 C8 113.4(4) . . ?
F3 C10 C8 111.6(4) . . ?
F6 C9 F4 106.9(4) . . ?
F6 C9 F5 107.9(4) . . ?
F6 C9 C8 112.0(4) . . ?
F4 C9 F5 105.8(4) . . ?
F4 C9 C8 111.0(4) . . ?
F5 C9 C8 112.9(4) . . ?
O5 C18 N1 118.2(10) . . ?
O5 C18 C19 121.5(11) . . ?
N1 C18 C19 120.3(10) . . ?
H20A C20 H20B 109.5 . . ?
H20A C20 H20C 109.5 . . ?
H20B C20 H20C 109.5 . . ?
N1 C20 H20A 109.5 . . ?
N1 C20 H20B 109.5 . . ?
N1 C20 H20C 109.5 . . ?
H21A C21 H21B 109.5 . . ?
H21A C21 H21C 109.5 . . ?
H21B C21 H21C 109.5 . . ?
N1 C21 H21A 109.5 . . ?
N1 C21 H21B 109.5 . . ?
N1 C21 H21C 109.5 . . ?
C18 N1 C20 115.9(10) . . ?
C18 N1 C21 117.8(10) . . ?
C21 N1 C20 125.8(11) . . ?
C18 C19 H19A 109.5 . . ?
C18 C19 H19B 109.5 . . ?
C18 C19 H19C 109.5 . . ?
H19A C19 H19B 109.5 . . ?
H19A C19 H19C 109.5 . . ?
H19B C19 H19C 109.5 . . ?
C18A O5A Cd2 149.5(13) . . ?
O5A C18A N1A 118.0(12) . . ?
O5A C18A C19A 121.4(12) . . ?
N1A C18A C19A 120.5(11) . . ?
H20D C20A H20E 109.5 . . ?
H20D C20A H20F 109.5 . . ?
H20E C20A H20F 109.5 . . ?
N1A C20A H20D 109.5 . . ?
N1A C20A H20E 109.5 . . ?
N1A C20A H20F 109.5 . . ?
H21D C21A H21E 109.5 . . ?
H21D C21A H21F 109.5 . . ?
H21E C21A H21F 109.5 . . ?
N1A C21A H21D 109.5 . . ?
N1A C21A H21E 109.5 . . ?
N1A C21A H21F 109.5 . . ?
C18A N1A C20A 116.6(11) . . ?
C18A N1A C21A 119.2(12) . . ?
C21A N1A C20A 124.1(13) . . ?
C18A C19A H19D 109.5 . . ?
C18A C19A H19E 109.5 . . ?
C18A C19A H19F 109.5 . . ?
H19D C19A H19E 109.5 . . ?
H19D C19A H19F 109.5 . . ?
H19E C19A H19F 109.5 . . ?

loop_
_geom_bond_atom_site_label_1
_geom_bond_atom_site_label_2
_geom_bond_distance
_geom_bond_site_symmetry_2
_geom_bond_publ_flag
Cd1 O1 2.235(3) . y
Cd1 O1 2.235(3) 2_655 y
Cd1 O3 2.247(4) 1_645 y
Cd1 O3 2.247(4) 2_545 y
Cd2 O2 2.250(3) 2 y
Cd2 O2 2.250(3) . y
Cd2 O4 2.251(3) 2_545 y
Cd2 O4 2.251(3) 1_545 y
Cd2 O5 2.266(9) 2 y
Cd2 O5 2.266(9) . y
Cd2 O5A 2.231(10) 2 y
Cd2 O5A 2.231(10) . y
F1 C10 1.336(6) . ?
F6 C9 1.325(6) . ?
F2 C10 1.341(6) . ?
F3 C10 1.342(6) . ?
O2 C1 1.264(6) . ?
F4 C9 1.342(5) . ?
F5 C9 1.345(6) . ?
O1 C1 1.246(5) . ?
O4 Cd2 2.251(3) 1_565 y
O4 C17 1.260(6) . ?
O3 Cd1 2.247(4) 1_465 y
O3 C17 1.254(6) . ?
O5 C18 1.263(12) . ?
C13 H13 0.9500 . ?
C13 C14 1.389(6) . ?
C13 C11 1.394(6) . ?
C1 C3 1.506(6) . ?
C14 H14 0.9500 . ?
C14 C16 1.380(6) . ?
C7 H7 0.9500 . ?
C7 C2 1.387(6) . ?
C7 C6 1.387(6) . ?
C3 C2 1.384(6) . ?
C3 C4 1.381(6) . ?
C2 H2 0.9500 . ?
C6 C5 1.384(6) . ?
C6 C8 1.544(6) . ?
C11 C12 1.378(6) . ?
C11 C8 1.544(6) . ?
C5 H5 0.9500 . ?
C5 C4 1.386(6) . ?
C16 C15 1.385(7) . ?
C16 C17 1.504(6) . ?
C15 H15 0.9500 . ?
C15 C12 1.380(6) . ?
C12 H12 0.9500 . ?
C4 H4 0.9500 . ?
C8 C10 1.539(6) . ?
C8 C9 1.551(6) . ?
C18 N1 1.341(11) . ?
C18 C19 1.518(11) . ?
C20 H20A 0.9800 . ?
C20 H20B 0.9800 . ?
C20 H20C 0.9800 . ?
C20 N1 1.544(14) . ?
C21 H21A 0.9800 . ?
C21 H21B 0.9800 . ?
C21 H21C 0.9800 . ?
C21 N1 1.461(11) . ?
C19 H19A 0.9800 . ?
C19 H19B 0.9800 . ?
C19 H19C 0.9800 . ?
O5A C18A 1.236(13) . ?
C18A N1A 1.329(12) . ?
C18A C19A 1.512(13) . ?
C20A H20D 0.9800 . ?
C20A H20E 0.9800 . ?
C20A H20F 0.9800 . ?
C20A N1A 1.557(15) . ?
C21A H21D 0.9800 . ?
C21A H21E 0.9800 . ?
C21A H21F 0.9800 . ?
C21A N1A 1.458(14) . ?
C19A H19D 0.9800 . ?
C19A H19E 0.9800 . ?
C19A H19F 0.9800 . ?

loop_
_geom_torsion_atom_site_label_1
_geom_torsion_atom_site_label_2
_geom_torsion_atom_site_label_3
_geom_torsion_atom_site_label_4
_geom_torsion
_geom_torsion_site_symmetry_1
_geom_torsion_site_symmetry_2
_geom_torsion_site_symmetry_3
_geom_torsion_site_symmetry_4
_geom_torsion_publ_flag
Cd1 O1 C1 O2 0.8(5) . . . . ?
Cd1 O1 C1 C3 -176.7(3) . . . . ?
Cd1 O3 C17 O4 0.7(5) 1_465 . . . ?
Cd1 O3 C17 C16 -179.1(3) 1_465 . . . ?
Cd2 O2 C1 O1 93.9(5) . . . . ?
Cd2 O2 C1 C3 -88.7(4) . . . . ?
Cd2 O4 C17 O3 92.7(6) 1_565 . . . ?
Cd2 O4 C17 C16 -87.6(5) 1_565 . . . ?
Cd2 O5 C18 N1 151.2(15) . . . . ?
Cd2 O5 C18 C19 -29(3) . . . . ?
Cd2 O5A C18A N1A -141(2) . . . . ?
Cd2 O5A C18A C19A 40(4) . . . . ?
O2 C1 C3 C2 7.7(6) . . . . ?
O2 C1 C3 C4 -171.1(4) . . . . ?
O1 C1 C3 C2 -174.7(4) . . . . ?
O1 C1 C3 C4 6.5(6) . . . . ?
O5 C18 N1 C20 -171.8(19) . . . . ?
O5 C18 N1 C21 1.0(18) . . . . ?
C13 C14 C16 C15 1.3(6) . . . . ?
C13 C14 C16 C17 -177.5(4) . . . . ?
C13 C11 C12 C15 1.3(7) . . . . ?
C13 C11 C8 C6 -45.7(5) . . . . ?
C13 C11 C8 C10 77.8(5) . . . . ?
C13 C11 C8 C9 -163.9(4) . . . . ?
C1 C3 C2 C7 -178.2(4) . . . . ?
C1 C3 C4 C5 179.2(4) . . . . ?
C14 C13 C11 C12 -0.2(6) . . . . ?
C14 C13 C11 C8 -178.1(4) . . . . ?
C14 C16 C15 C12 -0.2(7) . . . . ?
C14 C16 C17 O4 2.2(6) . . . . ?
C14 C16 C17 O3 -178.1(4) . . . . ?
C7 C6 C5 C4 1.9(6) . . . . ?
C7 C6 C8 C11 -47.1(5) . . . . ?
C7 C6 C8 C10 -166.4(4) . . . . ?
C7 C6 C8 C9 74.8(5) . . . . ?
C2 C7 C6 C5 -0.9(6) . . . . ?
C2 C7 C6 C8 -177.0(4) . . . . ?
C2 C3 C4 C5 0.4(7) . . . . ?
C6 C7 C2 C3 -0.4(6) . . . . ?
C6 C5 C4 C3 -1.6(7) . . . . ?
C6 C8 C10 F1 51.2(5) . . . . ?
C6 C8 C10 F2 -70.0(5) . . . . ?
C6 C8 C10 F3 170.5(4) . . . . ?
C6 C8 C9 F6 -70.7(5) . . . . ?
C6 C8 C9 F4 48.7(5) . . . . ?
C6 C8 C9 F5 167.3(4) . . . . ?
C11 C13 C14 C16 -1.1(6) . . . . ?
C11 C8 C10 F1 -71.1(5) . . . . ?
C11 C8 C10 F2 167.8(4) . . . . ?
C11 C8 C10 F3 48.3(5) . . . . ?
C11 C8 C9 F6 50.7(5) . . . . ?
C11 C8 C9 F4 170.0(4) . . . . ?
C11 C8 C9 F5 -71.3(5) . . . . ?
C5 C6 C8 C11 136.9(4) . . . . ?
C5 C6 C8 C10 17.7(6) . . . . ?
C5 C6 C8 C9 -101.2(5) . . . . ?
C16 C15 C12 C11 -1.1(7) . . . . ?
C15 C16 C17 O4 -176.6(4) . . . . ?
C15 C16 C17 O3 3.1(6) . . . . ?
C12 C11 C8 C6 136.5(4) . . . . ?
C12 C11 C8 C10 -100.0(5) . . . . ?
C12 C11 C8 C9 18.3(6) . . . . ?
C4 C3 C2 C7 0.6(6) . . . . ?
C17 C16 C15 C12 178.6(4) . . . . ?
C8 C6 C5 C4 177.8(4) . . . . ?
C8 C11 C12 C15 179.1(4) . . . . ?
C10 C8 C9 F6 167.4(4) . . . . ?
C10 C8 C9 F4 -73.2(5) . . . . ?
C10 C8 C9 F5 45.4(5) . . . . ?
C9 C8 C10 F1 168.4(4) . . . . ?
C9 C8 C10 F2 47.3(5) . . . . ?
C9 C8 C10 F3 -72.3(5) . . . . ?
C19 C18 N1 C20 8(2) . . . . ?
C19 C18 N1 C21 -179.2(13) . . . . ?
O5A C18A N1A C20A 179(2) . . . . ?
O5A C18A N1A C21A 0(2) . . . . ?
C19A C18A N1A C20A -2(2) . . . . ?
C19A C18A N1A C21A 178.8(15) . . . . ?

loop_
_smtbx_masks_void_nr
_smtbx_masks_void_average_x
_smtbx_masks_void_average_y
_smtbx_masks_void_average_z
_smtbx_masks_void_volume
_smtbx_masks_void_count_electrons
_smtbx_masks_void_content
1 -0.127 0.340 0.750 168.3 42.1 '1 THF'
2 -0.744 0.660 0.250 168.3 42.1 '1 THF'
